data_7160735
loop_
_publ_author_name
'Luo, Xuanyang'
'Brennan, Luke E.'
'Hawes, Chris S.'
'Kr&#xe4;mer, Tobias'
'Farragher, John'
'Robinson, Shane'
'Kavanagh, Kevin'
'Elmes, Robert B. P.'

_publ_section_title
;
 Thiosquaramides: dual-function ionophores for Zn<sup>2+</sup> and
 Cl<sup>-</sup> with ion dependent anti-microbial activity.
;
_journal_issue 40
_journal_name_full 'Organic &amp; biomolecular chemistry'
_journal_page_first 9142
_journal_page_last 9151
_journal_paper_doi 10.1039/d5ob01166c
_journal_volume 23
_journal_year 2025
_chemical_formula_moiety 'C32 H24 N4 Pb S4, 2(Cl O4)'
_chemical_formula_sum 'C32 H24 Cl2 N4 O8 Pb S4'
_chemical_formula_weight 998.88
_space_group_crystal_system monoclinic
_space_group_IT_number 14
_space_group_name_Hall '-P 2ybc'
_space_group_name_H-M_alt 'P 1 21/c 1'
_atom_sites_solution_hydrogens geom
_atom_sites_solution_primary dual
_audit_creation_date 2024-01-05
_audit_creation_method
;
Olex2 1.5
(compiled 2023.08.24 svn.re1ec1418 for OlexSys, GUI svn.r6817)
;
_audit_update_record
;
2024-01-08 deposited with the CCDC.	2025-09-19 downloaded from the CCDC.
;
_cell_angle_alpha 90
_cell_angle_beta 107.795(3)
_cell_angle_gamma 90
_cell_formula_units_Z 8
_cell_length_a 17.8074(18)
_cell_length_b 19.4115(17)
_cell_length_c 21.364(2)
_cell_measurement_reflns_used 7475
_cell_measurement_temperature 150.00
_cell_measurement_theta_max 23.794
_cell_measurement_theta_min 2.616
_cell_volume 7031.5(12)
_computing_cell_refinement 'SAINT V8.38A (Bruker, 2018)'
_computing_data_collection 'SAINT V8.38A (Bruker, 2018)'
_computing_data_reduction 'SAINT V8.38A (Bruker, 2018)'
_computing_molecular_graphics 'Olex2 1.5 (Dolomanov et al., 2009)'
_computing_publication_material 'Olex2 1.5 (Dolomanov et al., 2009)'
_computing_structure_refinement 'XL  (Sheldrick, 2008)'
_computing_structure_solution 'SHELXT 2014/5 (Sheldrick, 2014)'
_diffrn_ambient_temperature 150.00
_diffrn_measured_fraction_theta_full 0.999
_diffrn_measured_fraction_theta_max 0.994
_diffrn_measurement_device_type 'Bruker D8 Quest ECO'
_diffrn_measurement_method '\f and \w scans'
_diffrn_radiation_type MoK\a
_diffrn_radiation_wavelength 0.71073
_diffrn_reflns_av_R_equivalents 0.1719
_diffrn_reflns_av_unetI/netI 0.1386
_diffrn_reflns_Laue_measured_fraction_full 0.999
_diffrn_reflns_Laue_measured_fraction_max 0.994
_diffrn_reflns_limit_h_max 20
_diffrn_reflns_limit_h_min -21
_diffrn_reflns_limit_k_max 19
_diffrn_reflns_limit_k_min -23
_diffrn_reflns_limit_l_max 25
_diffrn_reflns_limit_l_min -25
_diffrn_reflns_number 77976
_diffrn_reflns_point_group_measured_fraction_full 0.999
_diffrn_reflns_point_group_measured_fraction_max 0.994
_diffrn_reflns_theta_full 25.242
_diffrn_reflns_theta_max 25.412
_diffrn_reflns_theta_min 2.402
_diffrn_source_current 20.0
_diffrn_source_power 1.0
_diffrn_source_voltage 50.0
_diffrn_standards_number 0
_exptl_absorpt_coefficient_mu 5.246
_exptl_absorpt_correction_T_max 0.7452
_exptl_absorpt_correction_T_min 0.5933
_exptl_absorpt_correction_type multi-scan
_exptl_absorpt_process_details
;
SADABS-2016/2 (Bruker,2016/2) was used for absorption correction.
wR2(int) was 0.0896 before and 0.0723 after correction.
The Ratio of minimum to maximum transmission is 0.7962.
The \l/2 correction factor is Not present.
;
_exptl_crystal_colour yellow
_exptl_crystal_colour_primary yellow
_exptl_crystal_density_diffrn 1.887
_exptl_crystal_description plate
_exptl_crystal_F_000 3904
_exptl_crystal_size_max 0.15
_exptl_crystal_size_mid 0.03
_exptl_crystal_size_min 0.01
_refine_diff_density_max 0.964
_refine_diff_density_min -1.270
_refine_diff_density_rms 0.172
_refine_ls_extinction_method none
_refine_ls_goodness_of_fit_ref 1.016
_refine_ls_hydrogen_treatment constr
_refine_ls_matrix_type full
_refine_ls_number_parameters 985
_refine_ls_number_reflns 12890
_refine_ls_number_restraints 317
_refine_ls_restrained_S_all 1.013
_refine_ls_R_factor_all 0.1409
_refine_ls_R_factor_gt 0.0581
_refine_ls_shift/su_max 0.001
_refine_ls_shift/su_mean 0.000
_refine_ls_structure_factor_coef Fsqd
_refine_ls_weighting_details 'w=1/[\s^2^(Fo^2^)+(0.0418P)^2^+9.0763P] where P=(Fo^2^+2Fc^2^)/3'
_refine_ls_weighting_scheme calc
_refine_ls_wR_factor_gt 0.0981
_refine_ls_wR_factor_ref 0.1207
_reflns_Friedel_coverage 0.000
_reflns_number_gt 7084
_reflns_number_total 12890
_reflns_threshold_expression 'I > 2\s(I)'
_cod_data_source_file d5ob01166c2.cif
_cod_data_source_block 4_Pb
_cod_depositor_comments 'Adding full bibliography for 7160733--7160735.cif.'
_cod_original_cell_volume 7031.4(12)
_cod_database_code 7160735
_shelx_shelxl_version_number 2018/3
_shelx_space_group_comment
;
The symmetry employed for this shelxl refinement is uniquely defined
by the following loop, which should always be used as a source of
symmetry information in preference to the above space-group names.
They are only intended as comments.
;
_shelx_estimated_absorpt_t_max 0.949
_shelx_estimated_absorpt_t_min 0.507
_olex2_refinement_description
;
1. Restrained distances
 Cl4-O13 \\sim Cl4-O13A \\sim Cl4-O15 \\sim Cl4-O14 \\sim Cl4-O14A \\sim
Cl4-O15A \\sim Cl4-O16 \\sim Cl4-
 O16A
 with sigma of 0.01
 C13A-C14 \\sim C13-C14 \\sim C13-C12 \\sim C12A-C13A \\sim C12A-C11 \\sim
C12-C11 \\sim C16A-C11 ~
 C16-C11 \\sim C16A-C15A \\sim C15-C16 \\sim C15A-C14 \\sim C15-C14
 with sigma of 0.02
2. Uiso/Uaniso restraints and constraints
Uanis(C34) \\sim Ueq: with sigma of 0.01 and sigma for terminal atoms of 0.01
Uanis(C13) \\sim Ueq, Uanis(C12) \\sim Ueq, Uanis(C13A) \\sim Ueq, Uanis(C12A)
\\sim Ueq: with sigma of 0.02 and sigma for terminal atoms of 0.02
Uanis(C15) \\sim Ueq, Uanis(C16) \\sim Ueq, Uanis(C16A) \\sim Ueq, Uanis(C15A)
\\sim Ueq: with sigma of 0.02 and sigma for terminal atoms of 0.02
Uanis(O16) = Uanis(O16A)
3. Rigid body (RIGU) restrains
 N7, C49, C50, C51, C52, C53, C54
 with sigma for 1-2 distances of 0.002 and sigma for 1-3 distances of 0.002
 Cl4, O13, O14, O15, O16, O13A, O14A, O15A, O16A
 with sigma for 1-2 distances of 0.002 and sigma for 1-3 distances of 0.002
 C11, C14, C12, C13, C15, C16, C12A, C13A, C15A, C16A
 with sigma for 1-2 distances of 0.002 and sigma for 1-3 distances of 0.002
4. Others
 Fixed Sof: H14(0.5) H14A(0.5) C12(0.5) H12(0.5) C13(0.5) H13(0.5) C15(0.5)
 H15(0.5) C16(0.5) H16(0.5) C12A(0.5) H12A(0.5) C13A(0.5) H13A(0.5) C15A(0.5)
 H15A(0.5) C16A(0.5) H16A(0.5) O13(0.6667) O14(0.6667) O15(0.6667) O16(0.6667)
 O13A(0.3333) O14A(0.3333) O15A(0.3333) O16A(0.3333)
5.a Aromatic/amide H refined with riding coordinates:
 N1(H1), N2(H2), N3(H3), N4(H4), C1(H1A), C2(H2A), C3(H3A), C4(H4A), C5(H5),
 C14(H14), C14(H14A), C17(H17), C18(H18), C19(H19), C20(H20), C21(H21),
 C28(H28), C29(H29), C30(H30), C31(H31), C32(H32), C12(H12), C13(H13), C15(H15),
  C16(H16), C12A(H12A), C13A(H13A), C15A(H15A), C16A(H16A), N5(H5A), N6(H6),
 N7(H7), N8(H8), C33(H33), C34(H34), C35(H35), C36(H36), C37(H37), C44(H44),
 C45(H45), C46(H46), C47(H47), C48(H48), C49(H49), C50(H50), C51(H51), C52(H52),
  C53(H53), C60(H60), C61(H61), C62(H62), C63(H63), C64(H64)
;
_olex2_submission_special_instructions 'No special instructions were received'

loop_
_space_group_symop_operation_xyz
'x, y, z'
'-x, y+1/2, -z+1/2'
'-x, -y, -z'
'x, -y-1/2, z-1/2'

loop_
_atom_site_label
_atom_site_type_symbol
_atom_site_fract_x
_atom_site_fract_y
_atom_site_fract_z
_atom_site_U_iso_or_equiv
_atom_site_adp_type
_atom_site_occupancy
_atom_site_site_symmetry_order
_atom_site_calc_flag
_atom_site_refinement_flags_posn
_atom_site_refinement_flags_adp
_atom_site_refinement_flags_occupancy
_atom_site_disorder_assembly
_atom_site_disorder_group
Pb1 Pb 0.66154(3) 0.58940(2) 0.54587(2) 0.03884(14) Uani 1 1 d . . . . .
S1 S 0.68770(18) 0.50185(14) 0.66783(14) 0.0393(7) Uani 1 1 d . . . . .
S2 S 0.8216(2) 0.5509(2) 0.57862(18) 0.0780(12) Uani 1 1 d . . . . .
S3 S 0.66775(19) 0.69863(14) 0.63163(13) 0.0416(8) Uani 1 1 d . . . . .
S4 S 0.74146(19) 0.69459(16) 0.49143(14) 0.0489(8) Uani 1 1 d . . . . .
N1 N 0.8425(6) 0.3806(5) 0.7597(4) 0.047(3) Uani 1 1 d . . . . .
H1 H 0.879993 0.349577 0.765225 0.056 Uiso 1 1 calc R U . . .
N2 N 0.9583(6) 0.4179(5) 0.6786(5) 0.058(3) Uani 1 1 d . . . . .
H2 H 0.974725 0.384948 0.707869 0.069 Uiso 1 1 calc R U . . .
N3 N 0.7655(6) 0.8657(4) 0.6713(4) 0.046(3) Uani 1 1 d . . . . .
H3 H 0.791663 0.903437 0.668398 0.055 Uiso 1 1 calc R U . . .
N4 N 0.8319(5) 0.8657(4) 0.5502(4) 0.042(2) Uani 1 1 d . . . . .
H4 H 0.846897 0.901356 0.576489 0.051 Uiso 1 1 calc R U . . .
C1 C 0.7716(8) 0.4320(6) 0.8285(6) 0.061(4) Uani 1 1 d . . . . .
H1A H 0.781475 0.476653 0.814664 0.073 Uiso 1 1 calc R U . . .
C2 C 0.7327(8) 0.4250(6) 0.8748(6) 0.058(4) Uani 1 1 d . . . . .
H2A H 0.715858 0.465371 0.891715 0.070 Uiso 1 1 calc R U . . .
C3 C 0.7176(8) 0.3641(6) 0.8967(6) 0.055(4) Uani 1 1 d . . . . .
H3A H 0.692189 0.360866 0.929722 0.066 Uiso 1 1 calc R U . . .
C4 C 0.7405(8) 0.3043(7) 0.8696(6) 0.059(4) Uani 1 1 d . . . . .
H4A H 0.729317 0.260022 0.883501 0.070 Uiso 1 1 calc R U . . .
C5 C 0.7796(8) 0.3105(7) 0.8222(6) 0.061(4) Uani 1 1 d . . . . .
H5 H 0.795145 0.270792 0.803270 0.074 Uiso 1 1 calc R U . . .
C6 C 0.7955(7) 0.3768(6) 0.8032(5) 0.047(3) Uani 1 1 d . . . . .
C7 C 0.8357(7) 0.4255(6) 0.7128(6) 0.045(3) Uani 1 1 d . . . . .
C8 C 0.7786(7) 0.4756(6) 0.6759(5) 0.043(3) Uani 1 1 d . . . . .
C9 C 0.8311(8) 0.4943(6) 0.6384(6) 0.052(3) Uani 1 1 d . . . . .
C10 C 0.8878(8) 0.4442(7) 0.6745(6) 0.054(3) Uani 1 1 d . . . . .
C11 C 1.0116(8) 0.4358(6) 0.6420(6) 0.063(3) Uani 1 1 d D . . . .
C14 C 1.1205(9) 0.4645(8) 0.5788(8) 0.092(5) Uani 1 1 d D . . . .
H14 H 1.161911 0.478283 0.562181 0.110 Uiso 0.5 1 calc R U P A 1
H14A H 1.157130 0.474122 0.555660 0.110 Uiso 0.5 1 calc R U P B 2
C17 C 0.6995(8) 0.9220(6) 0.7400(5) 0.052(4) Uani 1 1 d . . . . .
H17 H 0.700813 0.963475 0.716681 0.062 Uiso 1 1 calc R U . . .
C18 C 0.6638(7) 0.9210(6) 0.7902(5) 0.053(3) Uani 1 1 d . . . . .
H18 H 0.639541 0.961241 0.800307 0.063 Uiso 1 1 calc R U . . .
C19 C 0.6644(8) 0.8604(6) 0.8248(5) 0.051(4) Uani 1 1 d . . . . .
H19 H 0.640138 0.858722 0.858694 0.062 Uiso 1 1 calc R U . . .
C20 C 0.7001(8) 0.8031(6) 0.8097(5) 0.053(4) Uani 1 1 d . . . . .
H20 H 0.700840 0.761875 0.833838 0.063 Uiso 1 1 calc R U . . .
C21 C 0.7349(7) 0.8038(5) 0.7608(5) 0.042(3) Uani 1 1 d . . . . .
H21 H 0.760634 0.763856 0.751662 0.050 Uiso 1 1 calc R U . . .
C22 C 0.7320(7) 0.8635(5) 0.7249(5) 0.037(3) Uani 1 1 d . . . . .
C23 C 0.7619(7) 0.8189(5) 0.6264(5) 0.042(3) Uani 1 1 d . . . . .
C24 C 0.7254(6) 0.7538(5) 0.6077(5) 0.029(3) Uani 1 1 d . . . . .
C25 C 0.7546(6) 0.7515(5) 0.5515(5) 0.035(3) Uani 1 1 d . . . . .
C26 C 0.7909(7) 0.8189(5) 0.5708(5) 0.038(3) Uani 1 1 d . . . . .
C27 C 0.8560(7) 0.8679(6) 0.4919(6) 0.043(3) Uani 1 1 d . . . . .
C28 C 0.8767(8) 0.9316(6) 0.4745(6) 0.059(4) Uani 1 1 d . . . . .
H28 H 0.875342 0.970548 0.501064 0.071 Uiso 1 1 calc R U . . .
C29 C 0.8993(9) 0.9395(7) 0.4186(7) 0.073(4) Uani 1 1 d . . . . .
H29 H 0.913129 0.983689 0.406533 0.088 Uiso 1 1 calc R U . . .
C30 C 0.9018(7) 0.8829(7) 0.3804(6) 0.054(3) Uani 1 1 d . . . . .
H30 H 0.915228 0.887973 0.340861 0.065 Uiso 1 1 calc R U . . .
C31 C 0.8845(8) 0.8184(7) 0.4003(6) 0.064(4) Uani 1 1 d . . . . .
H31 H 0.889247 0.778786 0.375668 0.077 Uiso 1 1 calc R U . . .
C32 C 0.8602(7) 0.8109(7) 0.4562(5) 0.053(4) Uani 1 1 d . . . . .
H32 H 0.846826 0.766855 0.468937 0.063 Uiso 1 1 calc R U . . .
C12 C 0.9992(18) 0.4853(14) 0.5929(13) 0.086(8) Uani 0.5 1 d D U P C 1
H12 H 0.952684 0.512323 0.584190 0.104 Uiso 0.5 1 calc R U P C 1
C13 C 1.0493(13) 0.4988(17) 0.5553(14) 0.094(8) Uani 0.5 1 d D U P C 1
H13 H 1.036042 0.528108 0.517894 0.112 Uiso 0.5 1 calc R U P C 1
C15 C 1.1360(18) 0.4124(13) 0.6237(12) 0.070(7) Uani 0.5 1 d D U P C 1
H15 H 1.180684 0.383363 0.630524 0.084 Uiso 0.5 1 calc R U P C 1
C16 C 1.0836(12) 0.4045(16) 0.6585(15) 0.078(8) Uani 0.5 1 d D U P C 1
H16 H 1.098077 0.375557 0.696181 0.094 Uiso 0.5 1 calc R U P C 1
C12A C 1.0221(18) 0.5044(10) 0.6307(15) 0.077(7) Uani 0.5 1 d D U P C 2
H12A H 0.995644 0.540376 0.645551 0.093 Uiso 0.5 1 calc R U P C 2
C13A C 1.0753(17) 0.5162(14) 0.5955(16) 0.095(8) Uani 0.5 1 d D U P C 2
H13A H 1.081109 0.561994 0.582097 0.114 Uiso 0.5 1 calc R U P C 2
C15A C 1.1084(19) 0.3985(11) 0.5979(16) 0.084(8) Uani 0.5 1 d D U P C 2
H15A H 1.134707 0.361811 0.583930 0.101 Uiso 0.5 1 calc R U P C 2
C16A C 1.0607(14) 0.3824(13) 0.6360(13) 0.057(6) Uani 0.5 1 d D U P C 2
H16A H 1.061501 0.338711 0.656322 0.069 Uiso 0.5 1 calc R U P C 2
Pb2 Pb 0.39114(3) 0.62510(2) 0.44633(2) 0.03058(12) Uani 1 1 d . . . . .
S5 S 0.41817(19) 0.72512(14) 0.54683(13) 0.0407(8) Uani 1 1 d . . . . .
S6 S 0.52545(17) 0.69825(13) 0.42728(13) 0.0331(7) Uani 1 1 d . . . . .
S7 S 0.23517(19) 0.65746(15) 0.46407(13) 0.0418(8) Uani 1 1 d . . . . .
S8 S 0.32905(18) 0.72112(15) 0.34491(13) 0.0408(8) Uani 1 1 d . . . . .
N5 N 0.5311(5) 0.8885(4) 0.5879(4) 0.036(2) Uani 1 1 d . . . . .
H5A H 0.556907 0.925711 0.582792 0.044 Uiso 1 1 calc R U . . .
N6 N 0.5900(5) 0.8765(4) 0.4598(4) 0.040(2) Uani 1 1 d . . . . .
H6 H 0.611398 0.913027 0.482787 0.048 Uiso 1 1 calc R U . . .
N7 N 0.1159(6) 0.8177(5) 0.4269(4) 0.047(2) Uani 1 1 d . . . . .
H7 H 0.100343 0.859187 0.411982 0.057 Uiso 1 1 calc R U . . .
N8 N 0.1795(6) 0.8542(4) 0.3053(4) 0.041(2) Uani 1 1 d . . . . .
H8 H 0.139322 0.881173 0.304221 0.050 Uiso 1 1 calc R U . . .
C33 C 0.4809(7) 0.9495(5) 0.6653(5) 0.047(3) Uani 1 1 d . . . . .
H33 H 0.484789 0.990984 0.642891 0.056 Uiso 1 1 calc R U . . .
C34 C 0.4540(7) 0.9514(6) 0.7177(5) 0.045(3) Uani 1 1 d . U . . .
H34 H 0.439903 0.994181 0.732548 0.054 Uiso 1 1 calc R U . . .
C35 C 0.4468(7) 0.8913(5) 0.7498(5) 0.045(3) Uani 1 1 d . . . . .
H35 H 0.425512 0.892636 0.785540 0.055 Uiso 1 1 calc R U . . .
C36 C 0.4700(7) 0.8302(5) 0.7307(5) 0.044(3) Uani 1 1 d . . . . .
H36 H 0.466506 0.789335 0.754164 0.053 Uiso 1 1 calc R U . . .
C37 C 0.4987(7) 0.8269(5) 0.6775(5) 0.042(3) Uani 1 1 d . . . . .
H37 H 0.515037 0.784140 0.664305 0.050 Uiso 1 1 calc R U . . .
C38 C 0.5031(7) 0.8870(5) 0.6437(5) 0.037(3) Uani 1 1 d . . . . .
C39 C 0.5221(7) 0.8394(5) 0.5430(5) 0.037(3) Uani 1 1 d . . . . .
C40 C 0.4828(6) 0.7731(5) 0.5262(5) 0.029(3) Uani 1 1 d . . . . .
C41 C 0.5199(6) 0.7651(5) 0.4739(5) 0.027(2) Uani 1 1 d . . . . .
C42 C 0.5520(7) 0.8333(5) 0.4868(5) 0.033(3) Uani 1 1 d . . . . .
C43 C 0.5993(7) 0.8688(5) 0.3955(5) 0.037(3) Uani 1 1 d . . . . .
C44 C 0.5362(7) 0.8462(5) 0.3439(5) 0.040(3) Uani 1 1 d . . . . .
H44 H 0.488721 0.831843 0.351395 0.048 Uiso 1 1 calc R U . . .
C45 C 0.5433(9) 0.8447(6) 0.2803(6) 0.059(4) Uani 1 1 d . . . . .
H45 H 0.500495 0.829351 0.244323 0.071 Uiso 1 1 calc R U . . .
C46 C 0.6114(11) 0.8653(6) 0.2707(8) 0.069(5) Uani 1 1 d . . . . .
H46 H 0.616090 0.864164 0.227649 0.083 Uiso 1 1 calc R U . . .
C47 C 0.6745(10) 0.8879(7) 0.3224(9) 0.077(5) Uani 1 1 d . . . . .
H47 H 0.722320 0.901921 0.315340 0.092 Uiso 1 1 calc R U . . .
C48 C 0.6660(8) 0.8896(6) 0.3853(7) 0.057(4) Uani 1 1 d . . . . .
H48 H 0.708295 0.905877 0.421244 0.068 Uiso 1 1 calc R U . . .
C49 C 0.0709(8) 0.8368(9) 0.5219(6) 0.080(4) Uani 1 1 d . . . . .
H49 H 0.085419 0.883938 0.521833 0.095 Uiso 1 1 calc R U . . .
C50 C 0.0366(9) 0.8105(11) 0.5680(7) 0.104(5) Uani 1 1 d . . . . .
H50 H 0.027817 0.839039 0.601191 0.125 Uiso 1 1 calc R U . . .
C51 C 0.0153(11) 0.7388(11) 0.5634(8) 0.116(6) Uani 1 1 d . . . . .
H51 H -0.009887 0.720613 0.593087 0.140 Uiso 1 1 calc R U . . .
C52 C 0.0291(10) 0.6983(10) 0.5202(9) 0.116(6) Uani 1 1 d . . . . .
H52 H 0.015847 0.650842 0.519877 0.139 Uiso 1 1 calc R U . . .
C53 C 0.0629(9) 0.7230(7) 0.4743(7) 0.082(4) Uani 1 1 d . . . . .
H53 H 0.071877 0.693038 0.442237 0.098 Uiso 1 1 calc R U . . .
C54 C 0.0827(7) 0.7894(7) 0.4756(6) 0.060(3) Uani 1 1 d . . . . .
C55 C 0.1673(7) 0.7869(6) 0.4030(5) 0.041(3) Uani 1 1 d . . . . .
C56 C 0.2190(6) 0.7268(5) 0.4170(5) 0.035(3) Uani 1 1 d . . . . .
C57 C 0.2530(6) 0.7505(5) 0.3678(5) 0.030(3) Uani 1 1 d . . . . .
C58 C 0.1978(7) 0.8068(5) 0.3507(5) 0.036(3) Uani 1 1 d . . . . .
C59 C 0.2189(8) 0.8664(6) 0.2570(6) 0.049(3) Uani 1 1 d . . . . .
C60 C 0.1743(8) 0.8696(7) 0.1930(6) 0.064(4) Uani 1 1 d . . . . .
H60 H 0.118583 0.865161 0.181017 0.077 Uiso 1 1 calc R U . . .
C61 C 0.2123(10) 0.8795(7) 0.1443(6) 0.081(5) Uani 1 1 d . . . . .
H61 H 0.182587 0.879781 0.098985 0.098 Uiso 1 1 calc R U . . .
C62 C 0.2923(9) 0.8887(6) 0.1634(6) 0.061(4) Uani 1 1 d . . . . .
H62 H 0.318591 0.893846 0.131109 0.074 Uiso 1 1 calc R U . . .
C63 C 0.3329(8) 0.8904(6) 0.2260(6) 0.051(3) Uani 1 1 d . . . . .
H63 H 0.387969 0.899157 0.238743 0.061 Uiso 1 1 calc R U . . .
C64 C 0.2959(9) 0.8795(5) 0.2737(6) 0.050(3) Uani 1 1 d . . . . .
H64 H 0.325941 0.881448 0.318847 0.060 Uiso 1 1 calc R U . . .
Cl1 Cl 0.46006(17) 0.52762(12) 0.59386(12) 0.0323(7) Uani 1 1 d . . . . .
O1 O 0.5109(5) 0.5616(4) 0.5620(4) 0.059(2) Uani 1 1 d . . . . .
O2 O 0.4698(5) 0.5562(4) 0.6570(3) 0.057(2) Uani 1 1 d . . . . .
O3 O 0.3791(4) 0.5376(3) 0.5526(3) 0.0383(19) Uani 1 1 d . . . . .
O4 O 0.4788(5) 0.4563(3) 0.6002(4) 0.057(2) Uani 1 1 d . . . . .
Cl2 Cl 0.9456(2) 1.00257(15) 0.66886(15) 0.0478(8) Uani 1 1 d . . . . .
O5 O 0.8917(7) 0.9511(6) 0.6702(6) 0.133(5) Uani 1 1 d . . . . .
O6 O 0.9187(7) 1.0378(6) 0.6074(5) 0.116(4) Uani 1 1 d . . . . .
O7 O 0.9513(7) 1.0483(5) 0.7190(5) 0.113(4) Uani 1 1 d . . . . .
O8 O 1.0219(6) 0.9724(5) 0.6768(5) 0.087(3) Uani 1 1 d . . . . .
Cl3 Cl -0.0209(2) 0.7527(2) 0.23822(16) 0.0624(10) Uani 1 1 d . . . . .
O9 O -0.0034(11) 0.7628(8) 0.3052(6) 0.192(7) Uani 1 1 d . . . . .
O10 O 0.0008(13) 0.8102(8) 0.2089(8) 0.239(10) Uani 1 1 d . . . . .
O11 O -0.0958(8) 0.7508(10) 0.2121(11) 0.263(11) Uani 1 1 d . . . . .
O12 O 0.0087(11) 0.6901(8) 0.2258(7) 0.205(9) Uani 1 1 d . . . . .
Cl4 Cl 0.6572(2) 1.03820(15) 0.55116(14) 0.0551(9) Uani 1 1 d D . . . .
O13 O 0.5896(8) 1.0195(8) 0.5675(10) 0.108(5) Uani 0.6667 1 d D . P D 1
O14 O 0.7213(8) 1.0091(8) 0.6001(7) 0.100(5) Uani 0.6667 1 d D . P D 1
O15 O 0.6674(9) 1.1094(4) 0.5498(6) 0.060(4) Uani 0.6667 1 d D . P D 1
O16 O 0.6566(14) 1.0068(9) 0.4915(5) 0.101(5) Uani 0.6667 1 d D . P D 1
O13A O 0.5939(15) 1.0688(19) 0.5671(17) 0.108(9) Uani 0.3333 1 d D . P D 2
O14A O 0.7253(14) 1.0789(17) 0.5659(15) 0.113(11) Uani 0.3333 1 d D . P D 2
O15A O 0.6642(19) 0.9725(8) 0.5794(13) 0.080(7) Uani 0.3333 1 d D . P D 2
O16A O 0.622(3) 1.030(2) 0.4828(6) 0.101(5) Uani 0.3333 1 d D . P D 2

loop_
_atom_site_aniso_label
_atom_site_aniso_U_11
_atom_site_aniso_U_22
_atom_site_aniso_U_33
_atom_site_aniso_U_23
_atom_site_aniso_U_13
_atom_site_aniso_U_12
Pb1 0.0428(3) 0.0442(3) 0.0329(2) -0.0096(2) 0.0165(2) -0.0082(2)
S1 0.036(2) 0.0431(17) 0.0426(17) -0.0057(13) 0.0169(15) 0.0000(15)
S2 0.055(3) 0.122(3) 0.069(3) 0.025(2) 0.036(2) 0.011(2)
S3 0.060(2) 0.0371(17) 0.0359(16) -0.0050(13) 0.0265(16) -0.0122(15)
S4 0.052(2) 0.067(2) 0.0339(17) -0.0125(15) 0.0226(16) -0.0201(18)
N1 0.048(7) 0.050(6) 0.046(6) 0.006(5) 0.020(5) 0.022(5)
N2 0.051(8) 0.078(8) 0.051(7) -0.004(6) 0.026(6) 0.014(6)
N3 0.068(8) 0.027(5) 0.052(6) -0.011(5) 0.033(6) -0.017(5)
N4 0.036(6) 0.049(6) 0.049(6) -0.006(5) 0.024(5) -0.011(5)
C1 0.085(12) 0.041(8) 0.064(9) 0.005(6) 0.034(9) 0.020(7)
C2 0.065(11) 0.053(9) 0.061(9) 0.001(7) 0.025(8) 0.017(7)
C3 0.061(10) 0.050(9) 0.053(8) 0.002(7) 0.017(7) 0.009(7)
C4 0.059(10) 0.062(9) 0.046(8) 0.013(7) 0.003(7) -0.005(7)
C5 0.053(10) 0.079(10) 0.052(8) -0.005(7) 0.015(7) 0.010(8)
C6 0.058(9) 0.042(7) 0.047(7) 0.002(6) 0.026(7) -0.008(7)
C7 0.042(9) 0.055(8) 0.039(7) -0.015(6) 0.012(6) 0.008(6)
C8 0.042(8) 0.055(8) 0.028(6) -0.011(5) 0.006(6) 0.006(6)
C9 0.049(9) 0.066(9) 0.040(7) -0.006(6) 0.013(7) -0.012(7)
C10 0.036(9) 0.081(10) 0.049(8) -0.005(7) 0.020(7) 0.014(8)
C11 0.066(8) 0.078(7) 0.050(7) -0.005(5) 0.024(6) 0.022(6)
C14 0.076(10) 0.119(9) 0.094(11) 0.024(8) 0.045(9) 0.026(7)
C17 0.090(11) 0.040(7) 0.032(7) 0.003(5) 0.029(7) -0.001(7)
C18 0.056(10) 0.065(9) 0.045(8) -0.002(6) 0.026(7) 0.003(7)
C19 0.075(10) 0.054(9) 0.038(7) -0.002(6) 0.038(7) -0.013(7)
C20 0.096(12) 0.040(7) 0.021(6) -0.004(5) 0.017(7) -0.010(7)
C21 0.059(9) 0.037(7) 0.025(6) -0.014(5) 0.007(6) -0.007(6)
C22 0.051(8) 0.031(7) 0.034(6) -0.001(5) 0.021(6) -0.003(6)
C23 0.055(9) 0.034(7) 0.041(7) -0.003(5) 0.024(6) -0.001(6)
C24 0.024(7) 0.034(6) 0.030(6) -0.002(5) 0.010(5) -0.010(5)
C25 0.029(7) 0.054(7) 0.029(6) 0.001(5) 0.018(5) -0.005(6)
C26 0.037(8) 0.040(7) 0.039(7) -0.004(5) 0.014(6) -0.009(6)
C27 0.042(8) 0.043(7) 0.051(7) -0.007(6) 0.025(6) -0.012(6)
C28 0.076(11) 0.047(8) 0.073(9) 0.003(6) 0.052(9) -0.007(7)
C29 0.093(13) 0.054(9) 0.092(11) 0.013(8) 0.055(10) -0.003(8)
C30 0.037(8) 0.079(10) 0.045(8) 0.022(7) 0.011(6) -0.004(7)
C31 0.056(10) 0.076(10) 0.067(9) -0.003(8) 0.029(8) -0.022(8)
C32 0.052(10) 0.069(9) 0.043(7) 0.008(7) 0.023(7) -0.016(7)
C12 0.074(12) 0.101(14) 0.095(14) 0.029(11) 0.043(11) 0.028(11)
C13 0.079(12) 0.121(17) 0.093(15) 0.029(12) 0.044(11) 0.027(11)
C15 0.050(12) 0.100(13) 0.058(13) -0.003(10) 0.015(10) 0.005(10)
C16 0.062(11) 0.109(16) 0.068(15) 0.014(12) 0.027(10) 0.026(10)
C12A 0.071(14) 0.082(7) 0.085(16) 0.013(10) 0.032(12) 0.026(9)
C13A 0.087(15) 0.109(10) 0.103(17) 0.014(11) 0.048(13) 0.018(10)
C15A 0.072(16) 0.111(9) 0.082(17) 0.009(11) 0.043(13) 0.024(10)
C16A 0.049(12) 0.077(9) 0.047(13) -0.010(9) 0.015(10) 0.015(8)
Pb2 0.0402(3) 0.0267(2) 0.0255(2) -0.00075(18) 0.01103(19) 0.0004(2)
S5 0.062(2) 0.0363(16) 0.0344(16) -0.0089(13) 0.0300(16) -0.0089(15)
S6 0.042(2) 0.0272(15) 0.0333(15) -0.0045(12) 0.0170(14) 0.0021(13)
S7 0.046(2) 0.0470(17) 0.0368(17) 0.0122(14) 0.0183(15) 0.0056(15)
S8 0.045(2) 0.0508(18) 0.0306(16) 0.0113(13) 0.0175(15) 0.0100(15)
N5 0.059(7) 0.018(5) 0.035(5) -0.002(4) 0.018(5) -0.009(4)
N6 0.063(7) 0.028(5) 0.032(5) -0.005(4) 0.020(5) -0.013(5)
N7 0.047(7) 0.048(6) 0.047(6) 0.014(4) 0.017(5) 0.018(5)
N8 0.048(7) 0.041(6) 0.039(6) 0.014(4) 0.020(5) 0.010(5)
C33 0.070(10) 0.033(7) 0.033(7) -0.007(5) 0.010(7) 0.013(6)
C34 0.063(7) 0.035(6) 0.034(6) -0.019(5) 0.009(5) 0.017(5)
C35 0.066(10) 0.036(7) 0.035(7) -0.014(5) 0.015(6) 0.013(6)
C36 0.068(10) 0.037(7) 0.027(6) 0.000(5) 0.014(6) 0.000(6)
C37 0.064(9) 0.036(7) 0.022(6) -0.006(5) 0.008(6) 0.015(6)
C38 0.049(8) 0.030(7) 0.030(6) -0.006(5) 0.010(6) 0.010(5)
C39 0.053(9) 0.024(6) 0.031(6) 0.002(5) 0.008(6) 0.001(6)
C40 0.045(8) 0.021(6) 0.022(5) -0.004(4) 0.011(5) 0.001(5)
C41 0.031(7) 0.024(6) 0.025(6) 0.003(4) 0.007(5) 0.004(5)
C42 0.043(8) 0.033(6) 0.019(6) 0.000(5) 0.002(5) -0.003(6)
C43 0.056(9) 0.021(6) 0.032(6) 0.003(5) 0.009(6) -0.003(6)
C44 0.060(9) 0.023(6) 0.046(7) -0.001(5) 0.029(7) -0.001(6)
C45 0.114(14) 0.034(7) 0.039(8) 0.004(6) 0.038(8) 0.003(8)
C46 0.122(16) 0.044(9) 0.072(11) 0.021(8) 0.073(11) 0.025(9)
C47 0.082(13) 0.059(10) 0.118(14) 0.051(10) 0.073(12) 0.041(9)
C48 0.054(10) 0.055(9) 0.073(10) 0.022(7) 0.036(8) -0.010(7)
C49 0.040(9) 0.146(9) 0.051(7) 0.004(7) 0.012(6) 0.030(8)
C50 0.044(10) 0.222(13) 0.045(8) 0.017(9) 0.011(7) 0.027(11)
C51 0.082(14) 0.200(12) 0.076(11) 0.086(10) 0.037(10) 0.064(11)
C52 0.100(14) 0.153(11) 0.122(13) 0.083(9) 0.074(11) 0.044(10)
C53 0.079(11) 0.087(6) 0.098(10) 0.056(7) 0.055(9) 0.039(7)
C54 0.044(8) 0.091(7) 0.048(6) 0.035(5) 0.017(6) 0.034(6)
C55 0.026(7) 0.061(8) 0.039(7) 0.002(6) 0.015(6) 0.006(6)
C56 0.039(8) 0.035(6) 0.034(6) 0.013(5) 0.017(6) 0.010(6)
C57 0.033(7) 0.033(6) 0.022(6) 0.001(5) 0.007(5) 0.004(5)
C58 0.041(8) 0.040(7) 0.034(6) 0.014(5) 0.021(6) 0.003(6)
C59 0.053(10) 0.054(8) 0.038(8) 0.013(6) 0.012(7) -0.007(7)
C60 0.048(9) 0.096(11) 0.052(9) 0.002(8) 0.019(7) -0.025(8)
C61 0.099(14) 0.111(12) 0.023(7) 0.008(8) 0.002(8) -0.011(11)
C62 0.067(11) 0.082(10) 0.041(8) 0.010(7) 0.025(8) -0.019(8)
C63 0.050(9) 0.056(8) 0.056(9) 0.000(6) 0.030(8) -0.012(6)
C64 0.078(11) 0.032(7) 0.043(7) -0.011(6) 0.023(7) -0.004(7)
Cl1 0.045(2) 0.0268(14) 0.0280(14) 0.0001(11) 0.0160(14) 0.0055(13)
O1 0.039(6) 0.072(6) 0.067(6) 0.031(5) 0.018(5) 0.004(4)
O2 0.076(7) 0.055(5) 0.032(5) -0.008(4) 0.007(4) 0.021(5)
O3 0.034(5) 0.039(4) 0.040(4) -0.001(3) 0.009(4) -0.002(4)
O4 0.090(7) 0.024(4) 0.054(5) -0.002(4) 0.020(5) 0.019(4)
Cl2 0.058(2) 0.0375(17) 0.052(2) 0.0041(14) 0.0235(17) -0.0065(17)
O5 0.110(10) 0.104(9) 0.187(13) 0.041(8) 0.050(9) -0.067(8)
O6 0.093(9) 0.161(11) 0.087(8) 0.062(8) 0.016(7) 0.019(8)
O7 0.110(10) 0.097(8) 0.111(9) -0.056(7) 0.000(7) 0.032(7)
O8 0.066(7) 0.106(8) 0.104(8) 0.053(6) 0.048(6) 0.056(6)
Cl3 0.054(3) 0.087(3) 0.048(2) 0.0023(18) 0.0173(19) 0.002(2)
O9 0.30(2) 0.228(16) 0.070(9) -0.023(9) 0.085(12) 0.047(14)
O10 0.42(3) 0.156(14) 0.199(16) -0.005(12) 0.178(19) -0.135(16)
O11 0.054(11) 0.29(2) 0.35(3) -0.015(19) -0.079(14) -0.030(12)
O12 0.30(2) 0.197(14) 0.172(13) 0.075(11) 0.157(14) 0.199(15)
Cl4 0.092(3) 0.0377(18) 0.0336(17) -0.0012(13) 0.0163(18) -0.0232(19)
O13 0.110(9) 0.058(10) 0.174(16) 0.017(11) 0.069(11) -0.040(9)
O14 0.121(9) 0.077(10) 0.079(7) 0.021(8) -0.004(9) 0.010(9)
O15 0.097(11) 0.030(6) 0.046(8) -0.002(4) 0.011(8) -0.031(5)
O16 0.184(16) 0.055(11) 0.059(5) -0.019(6) 0.032(6) -0.041(9)
O13A 0.143(18) 0.11(2) 0.070(17) -0.002(18) 0.031(16) 0.005(17)
O14A 0.130(13) 0.103(19) 0.077(17) 0.057(18) -0.010(15) -0.065(16)
O15A 0.08(2) 0.065(12) 0.084(15) 0.008(12) 0.002(15) -0.042(9)
O16A 0.184(16) 0.055(11) 0.059(5) -0.019(6) 0.032(6) -0.041(9)

loop_
_atom_type_symbol
_atom_type_description
_atom_type_scat_dispersion_real
_atom_type_scat_dispersion_imag
_atom_type_scat_source
C C 0.0033 0.0016 'International Tables Vol C Tables 4.2.6.8 and 6.1.1.4'
H H 0.0000 0.0000 'International Tables Vol C Tables 4.2.6.8 and 6.1.1.4'
Cl Cl 0.1484 0.1585 'International Tables Vol C Tables 4.2.6.8 and 6.1.1.4'
N N 0.0061 0.0033 'International Tables Vol C Tables 4.2.6.8 and 6.1.1.4'
O O 0.0106 0.0060 'International Tables Vol C Tables 4.2.6.8 and 6.1.1.4'
Pb Pb -3.3944 10.1111 'International Tables Vol C Tables 4.2.6.8 and 6.1.1.4'
S S 0.1246 0.1234 'International Tables Vol C Tables 4.2.6.8 and 6.1.1.4'

loop_
_geom_angle_atom_site_label_1
_geom_angle_atom_site_label_2
_geom_angle_atom_site_label_3
_geom_angle
_geom_angle_site_symmetry_1
_geom_angle_site_symmetry_3
_geom_angle_publ_flag
S2 Pb1 S1 76.10(9) . . ?
S2 Pb1 S4 72.89(10) . . ?
S3 Pb1 S1 84.05(8) . . ?
S3 Pb1 S2 101.81(11) . . ?
S3 Pb1 S4 78.68(8) . . ?
S4 Pb1 S1 140.26(9) . . ?
C8 S1 Pb1 98.7(4) . . ?
C9 S2 Pb1 102.9(5) . . ?
C24 S3 Pb1 101.0(3) . . ?
C25 S4 Pb1 97.4(4) . . ?
C6 N1 H1 116.6 . . ?
C7 N1 H1 116.6 . . ?
C7 N1 C6 126.7(10) . . ?
C10 N2 H2 115.4 . . ?
C10 N2 C11 129.3(11) . . ?
C11 N2 H2 115.4 . . ?
C22 N3 H3 115.8 . . ?
C23 N3 H3 115.8 . . ?
C23 N3 C22 128.4(9) . . ?
C26 N4 H4 114.7 . . ?
C26 N4 C27 130.6(9) . . ?
C27 N4 H4 114.7 . . ?
C2 C1 H1A 119.7 . . ?
C6 C1 H1A 119.7 . . ?
C6 C1 C2 120.5(12) . . ?
C1 C2 H2A 118.6 . . ?
C3 C2 C1 122.8(12) . . ?
C3 C2 H2A 118.6 . . ?
C2 C3 H3A 120.9 . . ?
C2 C3 C4 118.2(12) . . ?
C4 C3 H3A 120.9 . . ?
C3 C4 H4A 120.1 . . ?
C5 C4 C3 119.7(12) . . ?
C5 C4 H4A 120.1 . . ?
C4 C5 H5 120.8 . . ?
C4 C5 C6 118.5(12) . . ?
C6 C5 H5 120.8 . . ?
C1 C6 N1 123.2(11) . . ?
C1 C6 C5 120.2(11) . . ?
C5 C6 N1 116.4(11) . . ?
N1 C7 C8 138.5(11) . . ?
N1 C7 C10 132.2(12) . . ?
C8 C7 C10 89.3(10) . . ?
C7 C8 S1 139.7(10) . . ?
C9 C8 S1 129.8(10) . . ?
C9 C8 C7 90.3(10) . . ?
C8 C9 S2 131.4(11) . . ?
C10 C9 S2 138.5(10) . . ?
C10 C9 C8 90.1(9) . . ?
N2 C10 C7 128.0(12) . . ?
N2 C10 C9 141.7(12) . . ?
C9 C10 C7 90.3(10) . . ?
C12 C11 N2 126.6(15) . . ?
C16 C11 N2 118.3(17) . . ?
C16 C11 C12 115(2) . . ?
C12A C11 N2 118.3(14) . . ?
C12A C11 C16A 126(2) . . ?
C16A C11 N2 114.0(15) . . ?
C13 C14 H14 117.3 . . ?
C15 C14 H14 117.3 . . ?
C15 C14 C13 125(2) . . ?
C13A C14 H14A 122.1 . . ?
C15A C14 H14A 122.1 . . ?
C15A C14 C13A 116(2) . . ?
C18 C17 H17 120.2 . . ?
C22 C17 H17 120.2 . . ?
C22 C17 C18 119.6(10) . . ?
C17 C18 H18 120.4 . . ?
C19 C18 C17 119.3(11) . . ?
C19 C18 H18 120.4 . . ?
C18 C19 H19 120.3 . . ?
C20 C19 C18 119.4(10) . . ?
C20 C19 H19 120.3 . . ?
C19 C20 H20 119.2 . . ?
C19 C20 C21 121.6(10) . . ?
C21 C20 H20 119.2 . . ?
C20 C21 H21 120.6 . . ?
C20 C21 C22 118.9(10) . . ?
C22 C21 H21 120.6 . . ?
C17 C22 N3 118.2(9) . . ?
C17 C22 C21 121.1(10) . . ?
C21 C22 N3 120.7(9) . . ?
N3 C23 C24 137.7(10) . . ?
N3 C23 C25 175.8(9) . . ?
N3 C23 C26 131.1(10) . . ?
C24 C23 C25 45.2(5) . . ?
C24 C23 C26 91.0(8) . . ?
C26 C23 C25 45.8(6) . . ?
S3 C24 C26 175.4(7) . . ?
C23 C24 S3 139.1(8) . . ?
C23 C24 C25 90.6(8) . . ?
C23 C24 C26 44.7(5) . . ?
C25 C24 S3 130.2(8) . . ?
C25 C24 C26 45.9(6) . . ?
S4 C25 C23 175.2(7) . . ?
C24 C25 S4 131.5(8) . . ?
C24 C25 C23 44.2(5) . . ?
C24 C25 C26 88.8(8) . . ?
C26 C25 S4 139.6(8) . . ?
C26 C25 C23 44.6(6) . . ?
N4 C26 C23 130.7(10) . . ?
N4 C26 C24 174.7(9) . . ?
N4 C26 C25 139.7(10) . . ?
C23 C26 C24 44.3(6) . . ?
C23 C26 C25 89.6(8) . . ?
C25 C26 C24 45.3(5) . . ?
C28 C27 N4 116.0(10) . . ?
C32 C27 N4 123.0(10) . . ?
C32 C27 C28 121.0(11) . . ?
C27 C28 H28 119.8 . . ?
C27 C28 C29 120.5(12) . . ?
C29 C28 H28 119.8 . . ?
C28 C29 H29 120.1 . . ?
C30 C29 C28 119.7(12) . . ?
C30 C29 H29 120.1 . . ?
C29 C30 H30 120.4 . . ?
C29 C30 C31 119.1(12) . . ?
C31 C30 H30 120.4 . . ?
C30 C31 H31 119.6 . . ?
C30 C31 C32 120.8(12) . . ?
C32 C31 H31 119.6 . . ?
C27 C32 C31 118.7(11) . . ?
C27 C32 H32 120.6 . . ?
C31 C32 H32 120.6 . . ?
C11 C12 H12 117.2 . . ?
C11 C12 C13 126(2) . . ?
C13 C12 H12 117.2 . . ?
C14 C13 C12 112(2) . . ?
C14 C13 H13 123.9 . . ?
C12 C13 H13 123.9 . . ?
C14 C15 H15 121.9 . . ?
C14 C15 C16 116(3) . . ?
C16 C15 H15 121.9 . . ?
C11 C16 C15 124(3) . . ?
C11 C16 H16 118.2 . . ?
C15 C16 H16 118.2 . . ?
C11 C12A H12A 123.1 . . ?
C11 C12A C13A 114(2) . . ?
C13A C12A H12A 123.1 . . ?
C14 C13A H13A 118.1 . . ?
C12A C13A C14 124(3) . . ?
C12A C13A H13A 118.1 . . ?
C14 C15A H15A 117.8 . . ?
C14 C15A C16A 124(3) . . ?
C16A C15A H15A 117.8 . . ?
C11 C16A H16A 123.1 . . ?
C15A C16A C11 114(3) . . ?
C15A C16A H16A 123.1 . . ?
S5 Pb2 S6 79.33(8) . . ?
S5 Pb2 S7 73.00(9) . . ?
S6 Pb2 S7 138.66(8) . . ?
S8 Pb2 S5 93.76(8) . . ?
S8 Pb2 S6 73.50(8) . . ?
S8 Pb2 S7 78.25(8) . . ?
C40 S5 Pb2 99.0(3) . . ?
C41 S6 Pb2 95.5(4) . . ?
C56 S7 Pb2 95.2(4) . . ?
C57 S8 Pb2 99.4(3) . . ?
C38 N5 H5A 116.8 . . ?
C39 N5 H5A 116.8 . . ?
C39 N5 C38 126.4(9) . . ?
C42 N6 H6 117.4 . . ?
C42 N6 C43 125.2(9) . . ?
C43 N6 H6 117.4 . . ?
C54 N7 H7 116.9 . . ?
C55 N7 H7 116.9 . . ?
C55 N7 C54 126.1(10) . . ?
C58 N8 H8 117.1 . . ?
C58 N8 C59 125.9(10) . . ?
C59 N8 H8 117.1 . . ?
C34 C33 H33 119.8 . . ?
C34 C33 C38 120.5(10) . . ?
C38 C33 H33 119.8 . . ?
C33 C34 H34 119.9 . . ?
C33 C34 C35 120.2(10) . . ?
C35 C34 H34 119.9 . . ?
C34 C35 H35 119.8 . . ?
C36 C35 C34 120.3(10) . . ?
C36 C35 H35 119.8 . . ?
C35 C36 H36 119.7 . . ?
C35 C36 C37 120.7(10) . . ?
C37 C36 H36 119.7 . . ?
C36 C37 H37 120.5 . . ?
C36 C37 C38 118.9(9) . . ?
C38 C37 H37 120.5 . . ?
C33 C38 N5 117.7(9) . . ?
C37 C38 N5 122.9(9) . . ?
C37 C38 C33 119.4(10) . . ?
N5 C39 C40 139.1(10) . . ?
N5 C39 C42 131.2(10) . . ?
C40 C39 C42 89.7(8) . . ?
C39 C40 S5 139.3(8) . . ?
C39 C40 C41 89.3(8) . . ?
C41 C40 S5 131.2(7) . . ?
C40 C41 S6 131.5(7) . . ?
C42 C41 S6 138.1(8) . . ?
C42 C41 C40 90.1(7) . . ?
N6 C42 C39 132.4(9) . . ?
N6 C42 C41 137.0(9) . . ?
C41 C42 C39 90.5(8) . . ?
C44 C43 N6 119.5(10) . . ?
C48 C43 N6 119.5(11) . . ?
C48 C43 C44 120.8(11) . . ?
C43 C44 H44 120.4 . . ?
C43 C44 C45 119.2(12) . . ?
C45 C44 H44 120.4 . . ?
C44 C45 H45 120.3 . . ?
C46 C45 C44 119.4(14) . . ?
C46 C45 H45 120.3 . . ?
C45 C46 H46 119.3 . . ?
C45 C46 C47 121.3(13) . . ?
C47 C46 H46 119.3 . . ?
C46 C47 H47 120.8 . . ?
C46 C47 C48 118.4(14) . . ?
C48 C47 H47 120.8 . . ?
C43 C48 C47 120.9(14) . . ?
C43 C48 H48 119.6 . . ?
C47 C48 H48 119.6 . . ?
C50 C49 H49 121.9 . . ?
C50 C49 C54 116.3(16) . . ?
C54 C49 H49 121.9 . . ?
C49 C50 H50 121.1 . . ?
C49 C50 C51 117.8(17) . . ?
C51 C50 H50 121.1 . . ?
C50 C51 H51 118.8 . . ?
C52 C51 C50 122.3(18) . . ?
C52 C51 H51 118.8 . . ?
C51 C52 H52 119.6 . . ?
C51 C52 C53 121(2) . . ?
C53 C52 H52 119.6 . . ?
C52 C53 H53 120.3 . . ?
C54 C53 C52 119.5(16) . . ?
C54 C53 H53 120.3 . . ?
C49 C54 N7 115.8(13) . . ?
C53 C54 N7 120.9(12) . . ?
C53 C54 C49 123.2(13) . . ?
N7 C55 C56 138.6(10) . . ?
N7 C55 C57 173.2(10) . . ?
N7 C55 C58 130.6(10) . . ?
C56 C55 C57 45.3(5) . . ?
C58 C55 C56 90.6(8) . . ?
C58 C55 C57 45.4(6) . . ?
C55 C56 S7 139.3(8) . . ?
C57 C56 S7 132.1(8) . . ?
C57 C56 C55 88.5(8) . . ?
S8 C57 C55 175.3(7) . . ?
C56 C57 S8 131.5(8) . . ?
C56 C57 C55 46.1(6) . . ?
C56 C57 C58 91.1(8) . . ?
C58 C57 S8 137.3(8) . . ?
C58 C57 C55 45.1(5) . . ?
N8 C58 C55 134.5(10) . . ?
N8 C58 C57 136.0(9) . . ?
C55 C58 C57 89.4(8) . . ?
C60 C59 N8 118.0(12) . . ?
C64 C59 N8 121.9(11) . . ?
C64 C59 C60 119.9(11) . . ?
C59 C60 H60 120.5 . . ?
C59 C60 C61 118.9(13) . . ?
C61 C60 H60 120.5 . . ?
C60 C61 H61 120.5 . . ?
C62 C61 C60 119.0(12) . . ?
C62 C61 H61 120.5 . . ?
C61 C62 H62 119.8 . . ?
C63 C62 C61 120.4(12) . . ?
C63 C62 H62 119.8 . . ?
C62 C63 H63 119.7 . . ?
C62 C63 C64 120.5(13) . . ?
C64 C63 H63 119.7 . . ?
C59 C64 C63 120.8(12) . . ?
C59 C64 H64 119.6 . . ?
C63 C64 H64 119.6 . . ?
O1 Cl1 O3 107.5(4) . . ?
O2 Cl1 O1 110.9(5) . . ?
O2 Cl1 O3 109.5(4) . . ?
O2 Cl1 O4 109.4(4) . . ?
O4 Cl1 O1 109.1(5) . . ?
O4 Cl1 O3 110.4(5) . . ?
O5 Cl2 O6 108.9(7) . . ?
O5 Cl2 O8 109.7(7) . . ?
O6 Cl2 O8 109.9(6) . . ?
O7 Cl2 O5 109.7(8) . . ?
O7 Cl2 O6 109.5(7) . . ?
O7 Cl2 O8 109.2(7) . . ?
O9 Cl3 O10 110.3(10) . . ?
O9 Cl3 O12 110.1(9) . . ?
O11 Cl3 O9 109.4(13) . . ?
O11 Cl3 O10 102.8(13) . . ?
O11 Cl3 O12 107.4(12) . . ?
O12 Cl3 O10 116.4(10) . . ?
O13 Cl4 O14 106.0(11) . . ?
O13 Cl4 O16 110.0(14) . . ?
O14 Cl4 O16 106.2(11) . . ?
O15 Cl4 O13 112.9(9) . . ?
O15 Cl4 O14 109.3(9) . . ?
O15 Cl4 O16 112.0(10) . . ?
O13A Cl4 O16A 99(2) . . ?
O14A Cl4 O13A 114(2) . . ?
O14A Cl4 O16A 112(3) . . ?
O15A Cl4 O13A 105(2) . . ?
O15A Cl4 O14A 117.4(19) . . ?
O15A Cl4 O16A 107(2) . . ?

loop_
_geom_bond_atom_site_label_1
_geom_bond_atom_site_label_2
_geom_bond_distance
_geom_bond_site_symmetry_2
_geom_bond_publ_flag
Pb1 S1 3.025(3) . ?
Pb1 S2 2.821(4) . ?
Pb1 S3 2.782(3) . ?
Pb1 S4 2.926(3) . ?
S1 C8 1.655(12) . ?
S2 C9 1.654(12) . ?
S3 C24 1.668(10) . ?
S4 C25 1.654(10) . ?
N1 H1 0.8800 . ?
N1 C6 1.430(13) . ?
N1 C7 1.305(13) . ?
N2 H2 0.8800 . ?
N2 C10 1.332(14) . ?
N2 C11 1.445(15) . ?
N3 H3 0.8800 . ?
N3 C22 1.444(12) . ?
N3 C23 1.309(12) . ?
N4 H4 0.8800 . ?
N4 C26 1.323(12) . ?
N4 C27 1.436(13) . ?
C1 H1A 0.9500 . ?
C1 C2 1.376(16) . ?
C1 C6 1.327(14) . ?
C2 H2A 0.9500 . ?
C2 C3 1.329(15) . ?
C3 H3A 0.9500 . ?
C3 C4 1.411(15) . ?
C4 H4A 0.9500 . ?
C4 C5 1.400(16) . ?
C5 H5 0.9500 . ?
C5 C6 1.404(15) . ?
C7 C8 1.454(15) . ?
C7 C10 1.459(16) . ?
C8 C9 1.450(15) . ?
C9 C10 1.444(16) . ?
C11 C12 1.389(14) . ?
C11 C16 1.365(14) . ?
C11 C12A 1.375(14) . ?
C11 C16A 1.388(14) . ?
C14 H14 0.9500 . ?
C14 H14A 0.9500 . ?
C14 C13 1.383(14) . ?
C14 C15 1.362(14) . ?
C14 C13A 1.399(14) . ?
C14 C15A 1.380(14) . ?
C17 H17 0.9500 . ?
C17 C18 1.403(14) . ?
C17 C22 1.359(14) . ?
C18 H18 0.9500 . ?
C18 C19 1.388(14) . ?
C19 H19 0.9500 . ?
C19 C20 1.367(14) . ?
C20 H20 0.9500 . ?
C20 C21 1.369(14) . ?
C21 H21 0.9500 . ?
C21 C22 1.383(13) . ?
C23 C24 1.421(13) . ?
C23 C25 2.040(14) . ?
C23 C26 1.433(14) . ?
C24 C25 1.447(12) . ?
C24 C26 2.035(14) . ?
C25 C26 1.462(14) . ?
C27 C28 1.373(14) . ?
C27 C32 1.360(14) . ?
C28 H28 0.9500 . ?
C28 C29 1.381(16) . ?
C29 H29 0.9500 . ?
C29 C30 1.377(16) . ?
C30 H30 0.9500 . ?
C30 C31 1.388(15) . ?
C31 H31 0.9500 . ?
C31 C32 1.395(15) . ?
C32 H32 0.9500 . ?
C12 H12 0.9500 . ?
C12 C13 1.395(15) . ?
C13 H13 0.9500 . ?
C15 H15 0.9500 . ?
C15 C16 1.368(14) . ?
C16 H16 0.9500 . ?
C12A H12A 0.9500 . ?
C12A C13A 1.397(15) . ?
C13A H13A 0.9500 . ?
C15A H15A 0.9500 . ?
C15A C16A 1.380(14) . ?
C16A H16A 0.9500 . ?
Pb2 S5 2.825(3) . ?
Pb2 S6 2.915(3) . ?
Pb2 S7 2.982(3) . ?
Pb2 S8 2.815(3) . ?
S5 C40 1.642(10) . ?
S6 C41 1.657(9) . ?
S7 C56 1.652(10) . ?
S8 C57 1.673(10) . ?
N5 H5A 0.8800 . ?
N5 C38 1.424(12) . ?
N5 C39 1.327(12) . ?
N6 H6 0.8800 . ?
N6 C42 1.317(12) . ?
N6 C43 1.439(12) . ?
N7 H7 0.8800 . ?
N7 C54 1.452(14) . ?
N7 C55 1.320(12) . ?
N8 H8 0.8800 . ?
N8 C58 1.304(11) . ?
N8 C59 1.435(13) . ?
C33 H33 0.9500 . ?
C33 C34 1.345(14) . ?
C33 C38 1.399(13) . ?
C34 H34 0.9500 . ?
C34 C35 1.379(14) . ?
C35 H35 0.9500 . ?
C35 C36 1.360(13) . ?
C36 H36 0.9500 . ?
C36 C37 1.383(13) . ?
C37 H37 0.9500 . ?
C37 C38 1.387(13) . ?
C39 C40 1.457(13) . ?
C39 C42 1.460(13) . ?
C40 C41 1.470(12) . ?
C41 C42 1.435(13) . ?
C43 C44 1.384(14) . ?
C43 C48 1.335(15) . ?
C44 H44 0.9500 . ?
C44 C45 1.401(14) . ?
C45 H45 0.9500 . ?
C45 C46 1.351(18) . ?
C46 H46 0.9500 . ?
C46 C47 1.38(2) . ?
C47 H47 0.9500 . ?
C47 C48 1.397(17) . ?
C48 H48 0.9500 . ?
C49 H49 0.9500 . ?
C49 C50 1.406(19) . ?
C49 C54 1.413(17) . ?
C50 H50 0.9500 . ?
C50 C51 1.44(2) . ?
C51 H51 0.9500 . ?
C51 C52 1.29(2) . ?
C52 H52 0.9500 . ?
C52 C53 1.382(18) . ?
C53 H53 0.9500 . ?
C53 C54 1.335(17) . ?
C55 C56 1.460(14) . ?
C55 C57 2.024(14) . ?
C55 C58 1.435(13) . ?
C56 C57 1.440(13) . ?
C57 C58 1.442(14) . ?
C59 C60 1.356(16) . ?
C59 C64 1.333(16) . ?
C60 H60 0.9500 . ?
C60 C61 1.416(17) . ?
C61 H61 0.9500 . ?
C61 C62 1.369(18) . ?
C62 H62 0.9500 . ?
C62 C63 1.312(16) . ?
C63 H63 0.9500 . ?
C63 C64 1.388(15) . ?
C64 H64 0.9500 . ?
Cl1 O1 1.447(8) . ?
Cl1 O2 1.418(7) . ?
Cl1 O3 1.455(7) . ?
Cl1 O4 1.420(7) . ?
Cl2 O5 1.391(9) . ?
Cl2 O6 1.426(10) . ?
Cl2 O7 1.371(9) . ?
Cl2 O8 1.441(8) . ?
Cl3 O9 1.381(11) . ?
Cl3 O10 1.391(13) . ?
Cl3 O11 1.280(13) . ?
Cl3 O12 1.382(11) . ?
Cl4 O13 1.400(8) . ?
Cl4 O14 1.409(8) . ?
Cl4 O15 1.395(7) . ?
Cl4 O16 1.410(8) . ?
Cl4 O13A 1.406(9) . ?
Cl4 O14A 1.400(9) . ?
Cl4 O15A 1.399(9) . ?
Cl4 O16A 1.412(9) . ?

loop_
_geom_torsion_atom_site_label_1
_geom_torsion_atom_site_label_2
_geom_torsion_atom_site_label_3
_geom_torsion_atom_site_label_4
_geom_torsion
_geom_torsion_site_symmetry_1
_geom_torsion_site_symmetry_2
_geom_torsion_site_symmetry_3
_geom_torsion_site_symmetry_4
_geom_torsion_publ_flag
Pb1 S1 C8 C7 -168.3(12) . . . . ?
Pb1 S1 C8 C9 4.4(11) . . . . ?
Pb1 S2 C9 C8 -10.7(12) . . . . ?
Pb1 S2 C9 C10 168.5(13) . . . . ?
Pb1 S3 C24 C23 -175.4(12) . . . . ?
Pb1 S3 C24 C25 8.6(11) . . . . ?
Pb1 S4 C25 C24 -8.6(11) . . . . ?
Pb1 S4 C25 C26 177.2(13) . . . . ?
S1 C8 C9 S2 4.6(18) . . . . ?
S1 C8 C9 C10 -174.9(10) . . . . ?
S2 C9 C10 N2 -1(3) . . . . ?
S2 C9 C10 C7 -179.8(12) . . . . ?
S3 C24 C25 S4 0.4(17) . . . . ?
S3 C24 C25 C23 177.4(14) . . . . ?
S3 C24 C25 C26 176.6(9) . . . . ?
S4 C25 C26 N4 -2(3) . . . . ?
S4 C25 C26 C23 176.4(12) . . . . ?
S4 C25 C26 C24 175.7(17) . . . . ?
N1 C7 C8 S1 -5(2) . . . . ?
N1 C7 C8 C9 -179.8(15) . . . . ?
N1 C7 C10 N2 1(2) . . . . ?
N1 C7 C10 C9 179.8(13) . . . . ?
N2 C11 C12 C13 -176(3) . . . . ?
N2 C11 C16 C15 174(3) . . . . ?
N2 C11 C12A C13A 179(2) . . . . ?
N2 C11 C16A C15A 177(2) . . . . ?
N3 C23 C24 S3 -1(2) . . . . ?
N3 C23 C24 C25 175.6(15) . . . . ?
N3 C23 C24 C26 175(2) . . . . ?
N3 C23 C26 N4 2(2) . . . . ?
N3 C23 C26 C24 -175.4(18) . . . . ?
N3 C23 C26 C25 -176.2(13) . . . . ?
N4 C27 C28 C29 -178.8(12) . . . . ?
N4 C27 C32 C31 -179.8(11) . . . . ?
C1 C2 C3 C4 -2(2) . . . . ?
C2 C1 C6 N1 -173.9(12) . . . . ?
C2 C1 C6 C5 1(2) . . . . ?
C2 C3 C4 C5 1.6(19) . . . . ?
C3 C4 C5 C6 0.4(19) . . . . ?
C4 C5 C6 N1 173.8(11) . . . . ?
C4 C5 C6 C1 -1.9(19) . . . . ?
C6 N1 C7 C8 -15(2) . . . . ?
C6 N1 C7 C10 165.5(12) . . . . ?
C6 C1 C2 C3 1(2) . . . . ?
C7 N1 C6 C1 -39.5(19) . . . . ?
C7 N1 C6 C5 144.9(12) . . . . ?
C7 C8 C9 S2 179.8(10) . . . . ?
C7 C8 C9 C10 0.4(9) . . . . ?
C8 C7 C10 N2 -178.8(13) . . . . ?
C8 C7 C10 C9 0.4(9) . . . . ?
C8 C9 C10 N2 178.6(17) . . . . ?
C8 C9 C10 C7 -0.4(9) . . . . ?
C10 N2 C11 C12 -1(3) . . . . ?
C10 N2 C11 C16 175.4(19) . . . . ?
C10 N2 C11 C12A 42(2) . . . . ?
C10 N2 C11 C16A -153.0(17) . . . . ?
C10 C7 C8 S1 174.0(12) . . . . ?
C10 C7 C8 C9 -0.4(9) . . . . ?
C11 N2 C10 C7 -179.3(12) . . . . ?
C11 N2 C10 C9 2(3) . . . . ?
C11 C12 C13 C14 -9(5) . . . . ?
C11 C12A C13A C14 -6(5) . . . . ?
C14 C15 C16 C11 13(5) . . . . ?
C14 C15A C16A C11 14(4) . . . . ?
C17 C18 C19 C20 0.5(19) . . . . ?
C18 C17 C22 N3 177.6(11) . . . . ?
C18 C17 C22 C21 -4.0(19) . . . . ?
C18 C19 C20 C21 -0.6(19) . . . . ?
C19 C20 C21 C22 -1.5(18) . . . . ?
C20 C21 C22 N3 -177.8(10) . . . . ?
C20 C21 C22 C17 3.8(18) . . . . ?
C22 N3 C23 C24 4(2) . . . . ?
C22 N3 C23 C26 177.3(12) . . . . ?
C22 C17 C18 C19 1.8(19) . . . . ?
C23 N3 C22 C17 -140.5(13) . . . . ?
C23 N3 C22 C21 41.1(18) . . . . ?
C23 C24 C25 S4 -177.0(10) . . . . ?
C23 C24 C25 C26 -0.8(9) . . . . ?
C23 C25 C26 N4 -178(2) . . . . ?
C23 C25 C26 C24 -0.8(9) . . . . ?
C24 C23 C26 N4 177.8(12) . . . . ?
C24 C23 C26 C25 -0.8(9) . . . . ?
C24 C25 C26 N4 -177.5(15) . . . . ?
C24 C25 C26 C23 0.8(9) . . . . ?
C25 C23 C24 S3 -177.0(16) . . . . ?
C25 C23 C24 C26 -0.8(9) . . . . ?
C25 C23 C26 N4 178.6(17) . . . . ?
C25 C23 C26 C24 0.8(9) . . . . ?
C26 N4 C27 C28 160.8(12) . . . . ?
C26 N4 C27 C32 -21(2) . . . . ?
C26 C23 C24 S3 -176.2(11) . . . . ?
C26 C23 C24 C25 0.8(9) . . . . ?
C26 C24 C25 S4 -176.3(14) . . . . ?
C26 C24 C25 C23 0.8(9) . . . . ?
C27 N4 C26 C23 -174.8(12) . . . . ?
C27 N4 C26 C25 3(2) . . . . ?
C27 C28 C29 C30 -1(2) . . . . ?
C28 C27 C32 C31 -1.2(19) . . . . ?
C28 C29 C30 C31 -3(2) . . . . ?
C29 C30 C31 C32 4(2) . . . . ?
C30 C31 C32 C27 -2(2) . . . . ?
C32 C27 C28 C29 2(2) . . . . ?
C12 C11 C16 C15 -10(4) . . . . ?
C13 C14 C15 C16 -15(4) . . . . ?
C15 C14 C13 C12 13(4) . . . . ?
C16 C11 C12 C13 8(4) . . . . ?
C12A C11 C16A C15A -20(4) . . . . ?
C13A C14 C15A C16A -5(5) . . . . ?
C15A C14 C13A C12A 2(5) . . . . ?
C16A C11 C12A C13A 16(4) . . . . ?
Pb2 S5 C40 C39 169.8(12) . . . . ?
Pb2 S5 C40 C41 -3.3(10) . . . . ?
Pb2 S6 C41 C40 20.9(10) . . . . ?
Pb2 S6 C41 C42 -167.0(11) . . . . ?
Pb2 S7 C56 C55 -165.0(13) . . . . ?
Pb2 S7 C56 C57 18.2(11) . . . . ?
Pb2 S8 C57 C56 -9.9(11) . . . . ?
Pb2 S8 C57 C58 167.9(11) . . . . ?
S5 C40 C41 S6 -15.0(17) . . . . ?
S5 C40 C41 C42 170.3(9) . . . . ?
S6 C41 C42 N6 14(2) . . . . ?
S6 C41 C42 C39 -168.9(11) . . . . ?
S7 C56 C57 S8 -7.6(18) . . . . ?
S7 C56 C57 C55 177.9(15) . . . . ?
S7 C56 C57 C58 173.8(10) . . . . ?
S8 C57 C58 N8 9(2) . . . . ?
S8 C57 C58 C55 -174.2(11) . . . . ?
N5 C39 C40 S5 10(2) . . . . ?
N5 C39 C40 C41 -175.1(14) . . . . ?
N5 C39 C42 N6 -8(2) . . . . ?
N5 C39 C42 C41 174.9(12) . . . . ?
N6 C43 C44 C45 174.2(9) . . . . ?
N6 C43 C48 C47 -174.9(10) . . . . ?
N7 C55 C56 S7 10(2) . . . . ?
N7 C55 C56 C57 -172.0(15) . . . . ?
N7 C55 C58 N8 -10(2) . . . . ?
N7 C55 C58 C57 172.6(13) . . . . ?
N8 C59 C60 C61 -178.1(11) . . . . ?
N8 C59 C64 C63 179.3(10) . . . . ?
C33 C34 C35 C36 2.9(19) . . . . ?
C34 C33 C38 N5 -180.0(11) . . . . ?
C34 C33 C38 C37 -1.3(18) . . . . ?
C34 C35 C36 C37 -2.2(18) . . . . ?
C35 C36 C37 C38 -0.2(18) . . . . ?
C36 C37 C38 N5 -179.4(11) . . . . ?
C36 C37 C38 C33 1.9(17) . . . . ?
C38 N5 C39 C40 5(2) . . . . ?
C38 N5 C39 C42 -175.6(11) . . . . ?
C38 C33 C34 C35 -1.1(19) . . . . ?
C39 N5 C38 C33 -147.8(11) . . . . ?
C39 N5 C38 C37 33.5(17) . . . . ?
C39 C40 C41 S6 169.5(9) . . . . ?
C39 C40 C41 C42 -5.2(8) . . . . ?
C40 C39 C42 N6 172.2(12) . . . . ?
C40 C39 C42 C41 -5.3(8) . . . . ?
C40 C41 C42 N6 -172.1(13) . . . . ?
C40 C41 C42 C39 5.2(8) . . . . ?
C42 N6 C43 C44 41.2(15) . . . . ?
C42 N6 C43 C48 -145.1(11) . . . . ?
C42 C39 C40 S5 -169.6(11) . . . . ?
C42 C39 C40 C41 5.1(8) . . . . ?
C43 N6 C42 C39 -164.5(11) . . . . ?
C43 N6 C42 C41 12(2) . . . . ?
C43 C44 C45 C46 0.1(16) . . . . ?
C44 C43 C48 C47 -1.3(17) . . . . ?
C44 C45 C46 C47 -0.1(19) . . . . ?
C45 C46 C47 C48 -1(2) . . . . ?
C46 C47 C48 C43 1.2(19) . . . . ?
C48 C43 C44 C45 0.6(16) . . . . ?
C49 C50 C51 C52 2(3) . . . . ?
C50 C49 C54 N7 178.2(11) . . . . ?
C50 C49 C54 C53 0(2) . . . . ?
C50 C51 C52 C53 -2(3) . . . . ?
C51 C52 C53 C54 1(3) . . . . ?
C52 C53 C54 N7 -178.0(13) . . . . ?
C52 C53 C54 C49 0(2) . . . . ?
C54 N7 C55 C56 -12(2) . . . . ?
C54 N7 C55 C58 173.0(12) . . . . ?
C54 C49 C50 C51 -1(2) . . . . ?
C55 N7 C54 C49 142.6(12) . . . . ?
C55 N7 C54 C53 -39.2(19) . . . . ?
C55 C56 C57 S8 174.5(9) . . . . ?
C55 C56 C57 C58 -4.1(9) . . . . ?
C55 C57 C58 N8 -177.0(18) . . . . ?
C56 C55 C58 N8 173.0(13) . . . . ?
C56 C55 C58 C57 -4.1(9) . . . . ?
C56 C57 C58 N8 -172.8(13) . . . . ?
C56 C57 C58 C55 4.2(9) . . . . ?
C57 C55 C56 S7 -177.7(17) . . . . ?
C57 C55 C58 N8 177.1(18) . . . . ?
C58 N8 C59 C60 128.2(13) . . . . ?
C58 N8 C59 C64 -56.7(17) . . . . ?
C58 C55 C56 S7 -173.5(12) . . . . ?
C58 C55 C56 C57 4.1(9) . . . . ?
C59 N8 C58 C55 179.2(12) . . . . ?
C59 N8 C58 C57 -5(2) . . . . ?
C59 C60 C61 C62 -3(2) . . . . ?
C60 C59 C64 C63 -5.8(19) . . . . ?
C60 C61 C62 C63 -2(2) . . . . ?
C61 C62 C63 C64 3(2) . . . . ?
C62 C63 C64 C59 0.7(18) . . . . ?
C64 C59 C60 C61 7(2) . . . . ?
